data_7107361
loop_
_publ_author_name
'Wei Zhong'
'Mingshi Xie'
'Qibai Jiang'
'Yizhi Li'
'Hong Yan'

_publ_section_title
;
 Unprecedented C-C and C-S Bond Formation via C-H Activation or Group
 Migration in the Reactions of Cp*IrS2C2B10H10 and Aryl Azides
;
_journal_name_full Chem.Commun.
_journal_page_first 2152
_journal_paper_doi 10.1039/c2cc16943f
_journal_volume 48
_journal_year 2012
_chemical_formula_sum 'C21 H37 B10 Cl2 Ir N2 O3 S2'
_chemical_formula_weight 800.85
_chemical_name_systematic
;
?
;
_space_group_IT_number 61
_symmetry_cell_setting orthorhombic
_symmetry_space_group_name_Hall '-P 2ac 2ab'
_symmetry_space_group_name_H-M 'P b c a'
_atom_sites_solution_hydrogens geom
_atom_sites_solution_primary direct
_atom_sites_solution_secondary difmap
_audit_creation_method SHELXL-97
_cell_angle_alpha 90.00
_cell_angle_beta 90.00
_cell_angle_gamma 90.00
_cell_formula_units_Z 8
_cell_length_a 21.033(10)
_cell_length_b 14.212(7)
_cell_length_c 22.672(11)
_cell_measurement_temperature 291(2)
_cell_volume 6777(6)
_computing_structure_refinement 'SHELXL-97 (Sheldrick, 1997)'
_computing_structure_solution 'SHELXS-97 (Sheldrick, 1990)'
_diffrn_ambient_temperature 291(2)
_diffrn_measured_fraction_theta_full 1.000
_diffrn_measured_fraction_theta_max 1.000
_diffrn_radiation_monochromator graphite
_diffrn_radiation_source 'fine-focus sealed tube'
_diffrn_radiation_type MoK\a
_diffrn_radiation_wavelength 0.71073
_diffrn_reflns_av_R_equivalents 0.0784
_diffrn_reflns_av_sigmaI/netI 0.0597
_diffrn_reflns_limit_h_max 25
_diffrn_reflns_limit_h_min -25
_diffrn_reflns_limit_k_max 17
_diffrn_reflns_limit_k_min -17
_diffrn_reflns_limit_l_max 27
_diffrn_reflns_limit_l_min -15
_diffrn_reflns_number 33406
_diffrn_reflns_theta_full 26.00
_diffrn_reflns_theta_max 26.00
_diffrn_reflns_theta_min 1.80
_exptl_absorpt_coefficient_mu 4.248
_exptl_absorpt_correction_T_max 0.4550
_exptl_absorpt_correction_T_min 0.3622
_exptl_absorpt_correction_type multi-scan
_exptl_crystal_density_diffrn 1.570
_exptl_crystal_density_method 'not measured'
_exptl_crystal_F_000 3152
_exptl_crystal_size_max 0.30
_exptl_crystal_size_mid 0.24
_exptl_crystal_size_min 0.22
_refine_diff_density_max 0.839
_refine_diff_density_min -0.858
_refine_diff_density_rms 0.137
_refine_ls_extinction_method none
_refine_ls_goodness_of_fit_ref 1.051
_refine_ls_hydrogen_treatment constr
_refine_ls_matrix_type full
_refine_ls_number_parameters 377
_refine_ls_number_reflns 6650
_refine_ls_number_restraints 0
_refine_ls_restrained_S_all 1.051
_refine_ls_R_factor_all 0.0766
_refine_ls_R_factor_gt 0.0443
_refine_ls_shift/su_max 0.000
_refine_ls_shift/su_mean 0.000
_refine_ls_structure_factor_coef Fsqd
_refine_ls_weighting_details 'calc w=1/[\s^2^(Fo^2^)+(0.0600P)^2^+1.9900P] where P=(Fo^2^+2Fc^2^)/3'
_refine_ls_weighting_scheme calc
_refine_ls_wR_factor_gt 0.1086
_refine_ls_wR_factor_ref 0.1213
_reflns_number_gt 4351
_reflns_number_total 6650
_reflns_threshold_expression >2sigma(I)
_cod_data_source_file c2cc16943f.txt
_cod_data_source_block 7
_cod_original_cell_volume 6777(5)
_cod_original_sg_symbol_H-M Pbca
_cod_database_code 7107361

loop_
_symmetry_equiv_pos_as_xyz
'x, y, z'
'-x+1/2, -y, z+1/2'
'-x, y+1/2, -z+1/2'
'x+1/2, -y+1/2, -z'
'-x, -y, -z'
'x-1/2, y, -z-1/2'
'x, -y-1/2, z-1/2'
'-x-1/2, y-1/2, z'

loop_
_atom_site_label
_atom_site_type_symbol
_atom_site_fract_x
_atom_site_fract_y
_atom_site_fract_z
_atom_site_U_iso_or_equiv
_atom_site_adp_type
_atom_site_occupancy
_atom_site_symmetry_multiplicity
_atom_site_calc_flag
_atom_site_refinement_flags
B3 B 0.3266(5) 0.4559(7) 0.3669(4) 0.048(2) Uani 1 1 d .
H3 H 0.3170 0.4607 0.4145 0.057 Uiso 1 1 calc R
B4 B 0.3648(4) 0.3525(7) 0.3332(5) 0.049(2) Uani 1 1 d .
H4 H 0.3795 0.2931 0.3612 0.058 Uiso 1 1 calc R
B5 B 0.3313(5) 0.3354(6) 0.2612(4) 0.048(2) Uani 1 1 d .
H5 H 0.3242 0.2643 0.2432 0.058 Uiso 1 1 calc R
B6 B 0.2764(4) 0.4321(6) 0.2473(4) 0.0365(17) Uani 1 1 d .
H6 H 0.2333 0.4222 0.2205 0.044 Uiso 1 1 calc R
B7 B 0.3219(4) 0.5466(7) 0.2464(4) 0.047(2) Uani 1 1 d .
H7 H 0.3093 0.6086 0.2198 0.056 Uiso 1 1 calc R
B8 B 0.3511(5) 0.5600(8) 0.3179(5) 0.055(3) Uani 1 1 d .
H8 H 0.3576 0.6304 0.3372 0.066 Uiso 1 1 calc R
B9 B 0.4028(6) 0.4585(8) 0.3280(5) 0.059(3) Uani 1 1 d .
H9 H 0.4462 0.4679 0.3545 0.071 Uiso 1 1 calc R
B10 B 0.4089(4) 0.3861(8) 0.2707(5) 0.053(2) Uani 1 1 d .
H10 H 0.4529 0.3484 0.2594 0.064 Uiso 1 1 calc R
B11 B 0.3522(4) 0.4355(7) 0.2155(4) 0.044(2) Uani 1 1 d .
H11 H 0.3583 0.4264 0.1676 0.052 Uiso 1 1 calc R
B12 B 0.3999(4) 0.5158(8) 0.2570(4) 0.050(2) Uani 1 1 d .
H12 H 0.4377 0.5582 0.2364 0.060 Uiso 1 1 calc R
C1 C 0.2800(3) 0.5040(5) 0.3103(3) 0.0408(17) Uani 1 1 d .
C2 C 0.2866(3) 0.3877(5) 0.3164(3) 0.0412(17) Uani 1 1 d .
C3 C 0.0331(4) 0.4418(5) 0.3634(4) 0.0427(17) Uani 1 1 d .
C4 C 0.0442(4) 0.3510(5) 0.3390(4) 0.053(2) Uani 1 1 d .
C5 C 0.0738(4) 0.3751(5) 0.2818(3) 0.0419(18) Uani 1 1 d .
C6 C 0.0754(3) 0.4776(6) 0.2726(3) 0.0417(18) Uani 1 1 d .
C7 C 0.0541(4) 0.5178(5) 0.3300(3) 0.0342(15) Uani 1 1 d .
C8 C 0.0433(4) 0.6219(5) 0.3424(4) 0.052(2) Uani 1 1 d .
H8A H 0.0092 0.6446 0.3181 0.078 Uiso 1 1 calc R
H8B H 0.0813 0.6565 0.3336 0.078 Uiso 1 1 calc R
H8C H 0.0324 0.6303 0.3832 0.078 Uiso 1 1 calc R
C9 C 0.0035(4) 0.4514(6) 0.4290(4) 0.053(2) Uani 1 1 d .
H9A H 0.0357 0.4374 0.4577 0.079 Uiso 1 1 calc R
H9B H -0.0312 0.4080 0.4334 0.079 Uiso 1 1 calc R
H9C H -0.0117 0.5144 0.4349 0.079 Uiso 1 1 calc R
C10 C 0.0259(4) 0.2578(5) 0.3601(4) 0.051(2) Uani 1 1 d .
H10A H 0.0557 0.2371 0.3895 0.076 Uiso 1 1 calc R
H10B H 0.0260 0.2143 0.3277 0.076 Uiso 1 1 calc R
H10C H -0.0159 0.2606 0.3770 0.076 Uiso 1 1 calc R
C11 C 0.0910(3) 0.3028(5) 0.2347(3) 0.0414(17) Uani 1 1 d .
H11A H 0.0538 0.2878 0.2119 0.062 Uiso 1 1 calc R
H11B H 0.1068 0.2468 0.2532 0.062 Uiso 1 1 calc R
H11C H 0.1231 0.3283 0.2092 0.062 Uiso 1 1 calc R
C12 C 0.0981(4) 0.5298(7) 0.2193(3) 0.058(2) Uani 1 1 d .
H12A H 0.1180 0.4865 0.1924 0.088 Uiso 1 1 calc R
H12B H 0.1284 0.5768 0.2310 0.088 Uiso 1 1 calc R
H12C H 0.0627 0.5595 0.2002 0.088 Uiso 1 1 calc R
C13 C 0.2069(4) 0.3798(6) 0.4608(4) 0.059(2) Uani 1 1 d .
C14 C 0.2359(4) 0.3162(6) 0.4235(3) 0.0466(18) Uani 1 1 d .
C15 C 0.2798(4) 0.2516(5) 0.4417(4) 0.0466(19) Uani 1 1 d .
H15 H 0.2978 0.2087 0.4156 0.056 Uiso 1 1 calc R
C16 C 0.2967(4) 0.2526(6) 0.5021(4) 0.0478(19) Uani 1 1 d .
C17 C 0.2681(4) 0.3157(6) 0.5441(4) 0.054(2) Uani 1 1 d .
C18 C 0.2193(4) 0.3754(6) 0.5223(4) 0.053(2) Uani 1 1 d .
C19 C 0.1886(4) 0.4475(7) 0.5605(4) 0.064(3) Uani 1 1 d .
H19D H 0.2026 0.4394 0.6004 0.095 Uiso 1 1 calc R
H19E H 0.1433 0.4405 0.5586 0.095 Uiso 1 1 calc R
H19F H 0.2002 0.5092 0.5469 0.095 Uiso 1 1 calc R
C20 C 0.2912(5) 0.3190(7) 0.6084(3) 0.065(3) Uani 1 1 d .
H20A H 0.3179 0.3731 0.6140 0.098 Uiso 1 1 calc R
H20B H 0.3149 0.2630 0.6171 0.098 Uiso 1 1 calc R
H20C H 0.2552 0.3230 0.6344 0.098 Uiso 1 1 calc R
C21 C 0.3897(6) 0.6532(7) 0.5003(6) 0.090(4) Uani 1 1 d .
H21A H 0.3599 0.6958 0.4816 0.108 Uiso 1 1 calc R
H21B H 0.4099 0.6149 0.4702 0.108 Uiso 1 1 calc R
Cl1 Cl 0.35304(14) 0.5851(2) 0.55140(14) 0.0808(8) Uani 1 1 d .
Cl2 Cl 0.44716(15) 0.7159(2) 0.54185(14) 0.0874(8) Uani 1 1 d .
Ir1 Ir 0.135578(11) 0.435699(17) 0.349903(11) 0.02953(10) Uani 1 1 d .
N1 N 0.1626(2) 0.4393(5) 0.4391(3) 0.0403(15) Uani 1 1 d .
H1 H 0.1451 0.4795 0.4623 0.048 Uiso 1 1 calc R
N2 N 0.3510(3) 0.1949(5) 0.5185(3) 0.0519(17) Uani 1 1 d .
O1 O 0.3705(3) 0.1926(5) 0.5685(3) 0.0694(18) Uani 1 1 d .
O2 O 0.3709(3) 0.1395(4) 0.4795(3) 0.0539(15) Uani 1 1 d .
O1W O 0.5395(3) 0.5288(5) 0.4291(3) 0.0692(18) Uani 1 1 d .
H1X H 0.5543 0.4744 0.4365 0.083 Uiso 1 1 d R
H1Y H 0.5287 0.5318 0.3931 0.083 Uiso 1 1 d R
S1 S 0.20910(8) 0.55897(12) 0.33540(8) 0.0346(4) Uani 1 1 d .
S2 S 0.21731(7) 0.32257(12) 0.34603(7) 0.0319(3) Uani 1 1 d .

loop_
_atom_site_aniso_label
_atom_site_aniso_U_11
_atom_site_aniso_U_22
_atom_site_aniso_U_33
_atom_site_aniso_U_23
_atom_site_aniso_U_13
_atom_site_aniso_U_12
B3 0.054(5) 0.053(6) 0.036(5) -0.005(4) -0.012(4) 0.006(4)
B4 0.040(5) 0.050(5) 0.056(6) -0.011(4) -0.013(4) 0.009(4)
B5 0.076(6) 0.029(4) 0.040(5) -0.013(4) -0.020(5) 0.003(4)
B6 0.040(4) 0.037(4) 0.033(4) -0.005(3) -0.005(3) 0.001(3)
B7 0.049(5) 0.048(5) 0.043(5) -0.009(4) -0.012(4) 0.003(4)
B8 0.059(6) 0.057(6) 0.049(6) -0.003(5) -0.008(5) -0.030(5)
B9 0.062(7) 0.063(7) 0.051(6) 0.003(5) 0.010(5) -0.007(5)
B10 0.043(5) 0.066(7) 0.051(6) -0.013(5) -0.005(4) 0.005(5)
B11 0.039(4) 0.052(5) 0.040(5) -0.004(4) -0.003(4) 0.009(4)
B12 0.037(5) 0.071(7) 0.041(5) 0.004(5) 0.001(4) -0.012(4)
C1 0.031(4) 0.044(4) 0.047(5) -0.006(3) -0.011(3) -0.005(3)
C2 0.035(4) 0.045(4) 0.043(4) 0.004(3) -0.016(3) -0.007(3)
C3 0.045(4) 0.032(4) 0.051(5) 0.000(3) -0.004(3) -0.009(3)
C4 0.064(5) 0.026(4) 0.068(6) -0.007(4) 0.006(4) -0.023(3)
C5 0.047(4) 0.046(4) 0.033(4) -0.010(3) -0.006(3) 0.002(3)
C6 0.035(4) 0.064(5) 0.026(4) -0.002(3) -0.001(3) 0.006(3)
C7 0.048(4) 0.029(3) 0.026(4) -0.009(3) 0.005(3) 0.003(3)
C8 0.052(5) 0.038(4) 0.066(6) -0.003(4) 0.016(4) 0.018(4)
C9 0.044(4) 0.071(6) 0.044(5) 0.009(4) 0.003(4) 0.018(4)
C10 0.068(5) 0.034(4) 0.050(5) 0.005(4) 0.000(4) -0.004(4)
C11 0.039(4) 0.034(4) 0.051(4) -0.009(3) 0.009(3) -0.026(3)
C12 0.071(6) 0.079(6) 0.026(4) -0.005(4) 0.008(4) 0.022(5)
C13 0.067(6) 0.061(6) 0.049(5) 0.005(4) 0.009(4) 0.017(4)
C14 0.060(5) 0.047(4) 0.033(4) -0.018(4) -0.005(3) 0.006(4)
C15 0.052(4) 0.030(4) 0.058(5) -0.018(4) -0.006(4) -0.002(3)
C16 0.062(5) 0.048(5) 0.034(4) -0.009(4) -0.007(4) 0.010(4)
C17 0.071(5) 0.052(5) 0.038(4) -0.004(4) 0.003(4) 0.031(4)
C18 0.042(4) 0.054(5) 0.064(6) -0.002(4) 0.006(4) 0.008(4)
C19 0.042(4) 0.093(7) 0.057(6) 0.005(5) -0.002(4) 0.040(5)
C20 0.091(7) 0.077(6) 0.028(4) 0.014(4) 0.003(4) 0.024(6)
C21 0.096(8) 0.048(6) 0.125(11) -0.014(6) -0.051(8) 0.019(6)
Cl1 0.0893(18) 0.0734(17) 0.0796(18) 0.0175(15) -0.0185(16) -0.0092(13)
Cl2 0.0983(19) 0.0716(17) 0.092(2) 0.0251(15) -0.0092(17) -0.0199(15)
Ir1 0.02959(15) 0.03069(16) 0.02832(15) 0.00013(11) 0.00030(10) 0.00037(10)
N1 0.019(3) 0.073(4) 0.029(3) -0.011(3) 0.000(2) 0.020(3)
N2 0.065(4) 0.045(4) 0.045(4) 0.010(3) 0.011(3) 0.005(3)
O1 0.097(5) 0.061(4) 0.050(4) 0.017(3) -0.006(4) 0.000(4)
O2 0.062(4) 0.058(4) 0.042(3) 0.003(3) 0.015(3) 0.011(3)
O1W 0.058(4) 0.095(5) 0.054(4) -0.004(4) 0.009(3) 0.021(3)
S1 0.0327(8) 0.0335(9) 0.0376(9) 0.0079(7) -0.0049(7) -0.0057(7)
S2 0.0302(8) 0.0338(9) 0.0317(9) -0.0028(7) -0.0029(7) 0.0028(6)

loop_
_atom_type_symbol
_atom_type_description
_atom_type_scat_dispersion_real
_atom_type_scat_dispersion_imag
_atom_type_scat_source
C C 0.0033 0.0016 'International Tables Vol C Tables 4.2.6.8 and 6.1.1.4'
H H 0.0000 0.0000 'International Tables Vol C Tables 4.2.6.8 and 6.1.1.4'
B B 0.0013 0.0007 'International Tables Vol C Tables 4.2.6.8 and 6.1.1.4'
N N 0.0061 0.0033 'International Tables Vol C Tables 4.2.6.8 and 6.1.1.4'
O O 0.0106 0.0060 'International Tables Vol C Tables 4.2.6.8 and 6.1.1.4'
S S 0.1246 0.1234 'International Tables Vol C Tables 4.2.6.8 and 6.1.1.4'
Ir Ir -1.4442 7.9887 'International Tables Vol C Tables 4.2.6.8 and 6.1.1.4'
Cl Cl 0.1484 0.1585 'International Tables Vol C Tables 4.2.6.8 and 6.1.1.4'

loop_
_geom_angle_atom_site_label_1
_geom_angle_atom_site_label_2
_geom_angle_atom_site_label_3
_geom_angle
C2 B3 C1 57.3(5)
C2 B3 B9 96.9(7)
C1 B3 B9 97.5(7)
C2 B3 B4 59.2(5)
C1 B3 B4 104.6(6)
B9 B3 B4 55.5(5)
C2 B3 B8 100.4(6)
C1 B3 B8 55.0(5)
B9 B3 B8 58.0(6)
B4 B3 B8 104.9(7)
C2 B3 H3 126.8
C1 B3 H3 126.3
B9 B3 H3 129.1
B4 B3 H3 122.4
B8 B3 H3 124.6
B9 B4 B10 57.2(6)
B9 B4 C2 99.9(7)
B10 B4 C2 104.0(7)
B9 B4 B5 103.9(8)
B10 B4 B5 60.8(6)
C2 B4 B5 58.4(5)
B9 B4 B3 61.9(6)
B10 B4 B3 110.3(7)
C2 B4 B3 56.9(5)
B5 B4 B3 108.3(6)
B9 B4 H4 125.7
B10 B4 H4 121.7
C2 B4 H4 127.2
B5 B4 H4 122.2
B3 B4 H4 119.7
C2 B5 B4 59.9(5)
C2 B5 B10 103.5(6)
B4 B5 B10 58.6(5)
C2 B5 B11 102.0(6)
B4 B5 B11 108.6(6)
B10 B5 B11 62.3(6)
C2 B5 B6 57.2(4)
B4 B5 B6 107.7(6)
B10 B5 B6 107.1(6)
B11 B5 B6 57.6(5)
C2 B5 H5 126.0
B4 B5 H5 120.9
B10 B5 H5 122.4
B11 B5 H5 122.8
B6 B5 H5 122.9
C2 B6 B11 105.9(6)
C2 B6 C1 57.4(5)
B11 B6 C1 106.2(6)
C2 B6 B5 58.8(5)
B11 B6 B5 61.0(5)
C1 B6 B5 105.7(5)
C2 B6 B7 105.4(6)
B11 B6 B7 60.6(5)
C1 B6 B7 59.1(5)
B5 B6 B7 109.3(6)
C2 B6 H6 124.3
B11 B6 H6 121.9
C1 B6 H6 123.9
B5 B6 H6 121.4
B7 B6 H6 121.5
B12 B7 B8 63.9(6)
B12 B7 C1 105.7(6)
B8 B7 C1 57.4(5)
B12 B7 B11 60.2(5)
B8 B7 B11 109.0(7)
C1 B7 B11 100.8(6)
B12 B7 B6 105.3(6)
B8 B7 B6 105.2(7)
C1 B7 B6 56.9(4)
B11 B7 B6 56.0(5)
B12 B7 H7 120.7
B8 B7 H7 120.4
C1 B7 H7 126.4
B11 B7 H7 124.2
B6 B7 H7 125.1
C1 B8 B7 62.9(5)
C1 B8 B9 99.7(7)
B7 B8 B9 103.9(7)
C1 B8 B12 104.8(6)
B7 B8 B12 57.3(5)
B9 B8 B12 59.2(6)
C1 B8 B3 57.5(5)
B7 B8 B3 111.0(6)
B9 B8 B3 58.5(6)
B12 B8 B3 108.8(7)
C1 B8 H8 125.1
B7 B8 H8 120.8
B9 B8 H8 126.6
B12 B8 H8 122.7
B3 B8 H8 120.3
B10 B9 B4 62.9(6)
B10 B9 B12 65.5(7)
B4 B9 B12 116.3(8)
B10 B9 B8 116.0(8)
B4 B9 B8 115.3(8)
B12 B9 B8 60.7(6)
B10 B9 B3 115.6(8)
B4 B9 B3 62.6(6)
B12 B9 B3 114.1(8)
B8 B9 B3 63.4(6)
B10 B9 H9 115.9
B4 B9 H9 117.2
B12 B9 H9 117.4
B8 B9 H9 117.9
B3 B9 H9 117.8
B9 B10 B4 59.9(6)
B9 B10 B5 105.8(7)
B4 B10 B5 60.6(5)
B9 B10 B11 104.0(7)
B4 B10 B11 107.8(6)
B5 B10 B11 59.3(5)
B9 B10 B12 60.9(6)
B4 B10 B12 110.3(7)
B5 B10 B12 106.3(6)
B11 B10 B12 57.0(5)
B9 B10 H10 123.4
B4 B10 H10 120.0
B5 B10 H10 122.7
B11 B10 H10 124.3
B12 B10 H10 121.6
B6 B11 B12 108.2(6)
B6 B11 B5 61.5(5)
B12 B11 B5 109.7(6)
B6 B11 B7 63.3(5)
B12 B11 B7 56.4(5)
B5 B11 B7 111.8(7)
B6 B11 B10 107.2(7)
B12 B11 B10 61.8(5)
B5 B11 B10 58.5(5)
B7 B11 B10 106.8(6)
B6 B11 H11 120.5
B12 B11 H11 122.0
B5 B11 H11 119.9
B7 B11 H11 121.1
B10 B11 H11 122.9
B7 B12 B11 63.3(5)
B7 B12 B9 105.8(7)
B11 B12 B9 101.6(7)
B7 B12 B8 58.8(5)
B11 B12 B8 107.5(6)
B9 B12 B8 60.0(6)
B7 B12 B10 111.7(6)
B11 B12 B10 61.2(5)
B9 B12 B10 53.6(5)
B8 B12 B10 105.5(7)
B7 B12 H12 119.5
B11 B12 H12 122.0
B9 B12 H12 127.0
B8 B12 H12 122.5
B10 B12 H12 122.3
C2 C1 B8 112.5(6)
C2 C1 B3 60.3(5)
B8 C1 B3 67.5(6)
C2 C1 B6 59.7(5)
B8 C1 B6 113.1(6)
B3 C1 B6 113.1(6)
C2 C1 S1 118.7(5)
B8 C1 S1 119.9(6)
B3 C1 S1 113.9(6)
B6 C1 S1 118.7(5)
C2 C1 B7 111.1(6)
B8 C1 B7 59.7(5)
B3 C1 B7 116.5(6)
B6 C1 B7 64.0(5)
S1 C1 B7 121.4(5)
C1 C2 B6 62.9(5)
C1 C2 B3 62.4(5)
B6 C2 B3 117.7(6)
C1 C2 B5 114.2(6)
B6 C2 B5 64.0(5)
B3 C2 B5 117.2(6)
C1 C2 B4 112.2(6)
B6 C2 B4 114.9(6)
B3 C2 B4 63.9(5)
B5 C2 B4 61.8(5)
C1 C2 S2 117.5(5)
B6 C2 S2 114.8(5)
B3 C2 S2 115.2(6)
B5 C2 S2 118.3(5)
B4 C2 S2 121.0(6)
C7 C3 C4 116.2(7)
C7 C3 C9 123.9(7)
C4 C3 C9 119.7(7)
C7 C3 Ir1 68.9(4)
C4 C3 Ir1 75.3(5)
C9 C3 Ir1 120.9(5)
C3 C4 C10 130.7(8)
C3 C4 C5 101.5(6)
C10 C4 C5 127.5(7)
C3 C4 Ir1 67.5(4)
C10 C4 Ir1 131.7(7)
C5 C4 Ir1 67.5(4)
C6 C5 C4 111.3(6)
C6 C5 C11 124.2(7)
C4 C5 C11 123.9(7)
C6 C5 Ir1 72.5(4)
C4 C5 Ir1 74.0(4)
C11 C5 Ir1 128.1(5)
C5 C6 C7 104.4(6)
C5 C6 C12 127.7(7)
C7 C6 C12 127.7(7)
C5 C6 Ir1 68.8(4)
C7 C6 Ir1 65.7(4)
C12 C6 Ir1 125.6(6)
C3 C7 C6 105.8(6)
C3 C7 C8 127.4(7)
C6 C7 C8 125.3(7)
C3 C7 Ir1 73.4(5)
C6 C7 Ir1 74.5(4)
C8 C7 Ir1 128.1(5)
C7 C8 H8A 109.5
C7 C8 H8B 109.5
H8A C8 H8B 109.5
C7 C8 H8C 109.5
H8A C8 H8C 109.5
H8B C8 H8C 109.5
C3 C9 H9A 109.5
C3 C9 H9B 109.5
H9A C9 H9B 109.5
C3 C9 H9C 109.5
H9A C9 H9C 109.5
H9B C9 H9C 109.5
C4 C10 H10A 109.5
C4 C10 H10B 109.5
H10A C10 H10B 109.5
C4 C10 H10C 109.5
H10A C10 H10C 109.5
H10B C10 H10C 109.5
C5 C11 H11A 109.5
C5 C11 H11B 109.5
H11A C11 H11B 109.5
C5 C11 H11C 109.5
H11A C11 H11C 109.5
H11B C11 H11C 109.5
C6 C12 H12A 109.5
C6 C12 H12B 109.5
H12A C12 H12B 109.5
C6 C12 H12C 109.5
H12A C12 H12C 109.5
H12B C12 H12C 109.5
N1 C13 C14 119.5(8)
N1 C13 C18 120.8(8)
C14 C13 C18 119.4(8)
C15 C14 C13 123.6(7)
C15 C14 S2 118.4(6)
C13 C14 S2 117.9(6)
C14 C15 C16 117.1(7)
C14 C15 H15 121.4
C16 C15 H15 121.4
C15 C16 C17 122.8(7)
C15 C16 N2 116.1(7)
C17 C16 N2 120.7(7)
C18 C17 C16 116.3(7)
C18 C17 C20 122.7(7)
C16 C17 C20 120.9(7)
C17 C18 C13 120.1(8)
C17 C18 C19 121.4(8)
C13 C18 C19 117.4(8)
C18 C19 H19D 109.5
C18 C19 H19E 109.5
H19D C19 H19E 109.5
C18 C19 H19F 109.5
H19D C19 H19F 109.5
H19E C19 H19F 109.5
C17 C20 H20A 109.5
C17 C20 H20B 109.5
H20A C20 H20B 109.5
C17 C20 H20C 109.5
H20A C20 H20C 109.5
H20B C20 H20C 109.5
Cl1 C21 Cl2 103.5(7)
Cl1 C21 H21A 111.1
Cl2 C21 H21A 111.1
Cl1 C21 H21B 111.1
Cl2 C21 H21B 111.1
H21A C21 H21B 109.0
N1 Ir1 C7 114.2(2)
N1 Ir1 C3 97.6(3)
C7 Ir1 C3 37.7(3)
N1 Ir1 C5 147.9(3)
C7 Ir1 C5 65.7(3)
C3 Ir1 C5 61.9(3)
N1 Ir1 C6 153.9(2)
C7 Ir1 C6 39.8(2)
C3 Ir1 C6 62.6(3)
C5 Ir1 C6 38.7(3)
N1 Ir1 C4 110.2(3)
C7 Ir1 C4 65.6(3)
C3 Ir1 C4 37.2(3)
C5 Ir1 C4 38.5(3)
C6 Ir1 C4 65.2(3)
N1 Ir1 S2 81.65(15)
C7 Ir1 S2 163.15(18)
C3 Ir1 S2 139.0(2)
C5 Ir1 S2 97.9(2)
C6 Ir1 S2 124.4(2)
C4 Ir1 S2 104.5(2)
N1 Ir1 S1 86.49(18)
C7 Ir1 S1 95.2(2)
C3 Ir1 S1 129.6(2)
C5 Ir1 S1 125.5(2)
C6 Ir1 S1 93.7(2)
C4 Ir1 S1 158.3(2)
S2 Ir1 S1 91.34(7)
C13 N1 Ir1 121.4(5)
C13 N1 H1 119.3
Ir1 N1 H1 119.3
O1 N2 O2 122.3(7)
O1 N2 C16 121.5(7)
O2 N2 C16 115.7(7)
H1X O1W H1Y 109.5
C1 S1 Ir1 105.5(2)
C14 S2 C2 101.9(4)
C14 S2 Ir1 99.0(3)
C2 S2 Ir1 104.3(3)

loop_
_geom_bond_atom_site_label_1
_geom_bond_atom_site_label_2
_geom_bond_distance
B3 C2 1.719(12)
B3 C1 1.753(12)
B3 B9 1.830(15)
B3 B4 1.842(14)
B3 B8 1.920(15)
B3 H3 1.1000
B4 B9 1.710(15)
B4 B10 1.759(15)
B4 C2 1.762(11)
B4 B5 1.795(13)
B4 H4 1.1000
B5 C2 1.734(13)
B5 B10 1.798(13)
B5 B11 1.814(14)
B5 B6 1.822(12)
B5 H5 1.1000
B6 C2 1.704(11)
B6 B11 1.751(12)
B6 C1 1.757(11)
B6 B7 1.887(13)
B6 H6 1.1000
B7 B12 1.716(13)
B7 B8 1.745(14)
B7 C1 1.801(13)
B7 B11 1.840(13)
B7 H7 1.1000
B8 C1 1.703(11)
B8 B9 1.821(17)
B8 B12 1.833(15)
B8 H8 1.1000
B9 B10 1.662(15)
B9 B12 1.806(15)
B9 H9 1.1000
B10 B11 1.867(14)
B10 B12 1.880(16)
B10 H10 1.1000
B11 B12 1.787(13)
B11 H11 1.1000
B12 H12 1.1000
C1 C2 1.664(11)
C1 S1 1.777(8)
C2 S2 1.852(7)
C3 C7 1.391(10)
C3 C4 1.424(11)
C3 C9 1.619(11)
C3 Ir1 2.178(8)
C4 C10 1.460(10)
C4 C5 1.478(11)
C4 Ir1 2.281(8)
C5 C6 1.472(12)
C5 C11 1.526(10)
C5 Ir1 2.193(7)
C6 C7 1.490(9)
C6 C12 1.498(11)
C6 Ir1 2.243(7)
C7 C8 1.523(10)
C7 Ir1 2.121(7)
C8 H8A 0.9600
C8 H8B 0.9600
C8 H8C 0.9600
C9 H9A 0.9600
C9 H9B 0.9600
C9 H9C 0.9600
C10 H10A 0.9600
C10 H10B 0.9600
C10 H10C 0.9600
C11 H11A 0.9600
C11 H11B 0.9600
C11 H11C 0.9600
C12 H12A 0.9600
C12 H12B 0.9600
C12 H12C 0.9600
C13 N1 1.350(10)
C13 C14 1.380(11)
C13 C18 1.421(13)
C14 C15 1.366(11)
C14 S2 1.801(8)
C15 C16 1.415(12)
C15 H15 0.9300
C16 C17 1.440(11)
C16 N2 1.455(10)
C17 C18 1.420(11)
C17 C20 1.538(11)
C18 C19 1.489(12)
C19 H19D 0.9600
C19 H19E 0.9600
C19 H19F 0.9600
C20 H20A 0.9600
C20 H20B 0.9600
C20 H20C 0.9600
C21 Cl1 1.696(14)
C21 Cl2 1.773(11)
C21 H21A 0.9700
C21 H21B 0.9700
Ir1 N1 2.102(6)
Ir1 S2 2.3553(18)
Ir1 S1 2.3597(18)
N1 H1 0.8600
N2 O1 1.204(9)
N2 O2 1.256(9)
O1W H1X 0.8500
O1W H1Y 0.8499

loop_
_geom_torsion_atom_site_label_1
_geom_torsion_atom_site_label_2
_geom_torsion_atom_site_label_3
_geom_torsion_atom_site_label_4
_geom_torsion
C2 B3 B4 B9 125.4(8)
C1 B3 B4 B9 89.1(7)
B8 B3 B4 B9 32.0(7)
C2 B3 B4 B10 93.9(7)
C1 B3 B4 B10 57.5(8)
B9 B3 B4 B10 -31.6(7)
B8 B3 B4 B10 0.4(8)
C1 B3 B4 C2 -36.3(6)
B9 B3 B4 C2 -125.4(8)
B8 B3 B4 C2 -93.4(6)
C2 B3 B4 B5 29.1(6)
C1 B3 B4 B5 -7.3(9)
B9 B3 B4 B5 -96.4(8)
B8 B3 B4 B5 -64.4(8)
B9 B4 B5 C2 -93.1(7)
B10 B4 B5 C2 -132.1(7)
B3 B4 B5 C2 -28.6(6)
B9 B4 B5 B10 39.0(7)
C2 B4 B5 B10 132.1(7)
B3 B4 B5 B10 103.6(8)
B9 B4 B5 B11 0.3(9)
B10 B4 B5 B11 -38.7(7)
C2 B4 B5 B11 93.4(6)
B3 B4 B5 B11 64.8(8)
B9 B4 B5 B6 -60.6(8)
B10 B4 B5 B6 -99.6(7)
C2 B4 B5 B6 32.5(6)
B3 B4 B5 B6 3.9(9)
B4 B5 B6 C2 -33.6(6)
B10 B5 B6 C2 -95.3(6)
B11 B5 B6 C2 -134.7(6)
C2 B5 B6 B11 134.7(6)
B4 B5 B6 B11 101.1(7)
B10 B5 B6 B11 39.4(6)
C2 B5 B6 C1 34.6(5)
B4 B5 B6 C1 1.0(8)
B10 B5 B6 C1 -60.8(7)
B11 B5 B6 C1 -100.1(6)
C2 B5 B6 B7 96.7(6)
B4 B5 B6 B7 63.1(8)
B10 B5 B6 B7 1.4(8)
B11 B5 B6 B7 -38.0(6)
C2 B6 B7 B12 63.6(7)
B11 B6 B7 B12 -36.3(6)
C1 B6 B7 B12 98.9(7)
B5 B6 B7 B12 1.8(8)
C2 B6 B7 B8 -3.0(8)
B11 B6 B7 B8 -102.9(7)
C1 B6 B7 B8 32.4(6)
B5 B6 B7 B8 -64.8(8)
C2 B6 B7 C1 -35.3(5)
B11 B6 B7 C1 -135.2(6)
B5 B6 B7 C1 -97.1(6)
C2 B6 B7 B11 99.9(6)
C1 B6 B7 B11 135.2(6)
B5 B6 B7 B11 38.1(6)
B12 B7 B8 C1 -132.1(7)
B11 B7 B8 C1 -90.9(7)
B6 B7 B8 C1 -32.2(6)
B12 B7 B8 B9 -38.2(7)
C1 B7 B8 B9 93.9(7)
B11 B7 B8 B9 2.9(9)
B6 B7 B8 B9 61.7(8)
C1 B7 B8 B12 132.1(7)
B11 B7 B8 B12 41.1(6)
B6 B7 B8 B12 99.9(7)
B12 B7 B8 B3 -99.4(8)
C1 B7 B8 B3 32.6(6)
B11 B7 B8 B3 -58.3(9)
B6 B7 B8 B3 0.5(9)
C2 B3 B8 C1 36.8(6)
B9 B3 B8 C1 128.5(7)
B4 B3 B8 C1 97.5(7)
C2 B3 B8 B7 2.2(9)
C1 B3 B8 B7 -34.7(6)
B9 B3 B8 B7 93.9(8)
B4 B3 B8 B7 62.9(9)
C2 B3 B8 B9 -91.7(7)
C1 B3 B8 B9 -128.5(7)
B4 B3 B8 B9 -31.0(6)
C2 B3 B8 B12 -59.1(8)
C1 B3 B8 B12 -95.9(7)
B9 B3 B8 B12 32.6(7)
B4 B3 B8 B12 1.6(8)
C2 B4 B9 B10 -100.4(7)
B5 B4 B9 B10 -40.8(7)
B3 B4 B9 B10 -144.3(8)
B10 B4 B9 B12 39.4(7)
C2 B4 B9 B12 -61.1(9)
B5 B4 B9 B12 -1.4(10)
B3 B4 B9 B12 -104.9(9)
B10 B4 B9 B8 107.6(9)
C2 B4 B9 B8 7.2(10)
B5 B4 B9 B8 66.8(9)
B3 B4 B9 B8 -36.7(7)
B10 B4 B9 B3 144.3(8)
C2 B4 B9 B3 43.9(6)
B5 B4 B9 B3 103.5(7)
C1 B8 B9 B10 65.0(9)
B7 B8 B9 B10 0.7(10)
B12 B8 B9 B10 -36.6(7)
B3 B8 B9 B10 107.0(9)
C1 B8 B9 B4 -5.7(10)
B7 B8 B9 B4 -70.0(9)
B12 B8 B9 B4 -107.3(9)
B3 B8 B9 B4 36.3(7)
C1 B8 B9 B12 101.6(7)
B7 B8 B9 B12 37.3(6)
B3 B8 B9 B12 143.6(7)
C1 B8 B9 B3 -42.0(6)
B7 B8 B9 B3 -106.3(7)
B12 B8 B9 B3 -143.6(7)
C2 B3 B9 B10 -9.7(10)
C1 B3 B9 B10 -67.5(9)
B4 B3 B9 B10 35.1(7)
B8 B3 B9 B10 -107.7(9)
C2 B3 B9 B4 -44.9(6)
C1 B3 B9 B4 -102.6(7)
B8 B3 B9 B4 -142.9(7)
C2 B3 B9 B12 63.5(8)
C1 B3 B9 B12 5.7(9)
B4 B3 B9 B12 108.3(9)
B8 B3 B9 B12 -34.6(7)
C2 B3 B9 B8 98.0(6)
C1 B3 B9 B8 40.3(6)
B4 B3 B9 B8 142.9(7)
B12 B9 B10 B4 -141.3(7)
B8 B9 B10 B4 -106.5(9)
B3 B9 B10 B4 -35.0(7)
B4 B9 B10 B5 41.1(7)
B12 B9 B10 B5 -100.2(7)
B8 B9 B10 B5 -65.4(10)
B3 B9 B10 B5 6.1(11)
B4 B9 B10 B11 102.7(7)
B12 B9 B10 B11 -38.7(6)
B8 B9 B10 B11 -3.8(10)
B3 B9 B10 B11 67.6(9)
B4 B9 B10 B12 141.3(7)
B8 B9 B10 B12 34.8(7)
B3 B9 B10 B12 106.3(9)
C2 B4 B10 B9 92.8(7)
B5 B4 B10 B9 133.4(8)
B3 B4 B10 B9 33.3(7)
B9 B4 B10 B5 -133.4(8)
C2 B4 B10 B5 -40.6(6)
B3 B4 B10 B5 -100.1(7)
B9 B4 B10 B11 -96.2(8)
C2 B4 B10 B11 -3.4(8)
B5 B4 B10 B11 37.2(6)
B3 B4 B10 B11 -62.9(8)
B9 B4 B10 B12 -35.6(7)
C2 B4 B10 B12 57.2(8)
B5 B4 B10 B12 97.8(7)
B3 B4 B10 B12 -2.3(8)
C2 B5 B10 B9 0.5(9)
B4 B5 B10 B9 -40.8(7)
B11 B5 B10 B9 97.1(8)
B6 B5 B10 B9 59.9(9)
C2 B5 B10 B4 41.3(6)
B11 B5 B10 B4 137.9(7)
B6 B5 B10 B4 100.7(7)
C2 B5 B10 B11 -96.6(6)
B4 B5 B10 B11 -137.9(7)
B6 B5 B10 B11 -37.2(6)
C2 B5 B10 B12 -63.2(7)
B4 B5 B10 B12 -104.5(7)
B11 B5 B10 B12 33.4(6)
B6 B5 B10 B12 -3.8(8)
C2 B6 B11 B12 -63.7(8)
C1 B6 B11 B12 -3.7(8)
B5 B6 B11 B12 -103.0(7)
B7 B6 B11 B12 35.3(6)
C2 B6 B11 B5 39.2(5)
C1 B6 B11 B5 99.2(6)
B7 B6 B11 B5 138.2(6)
C2 B6 B11 B7 -99.0(6)
C1 B6 B11 B7 -39.0(6)
B5 B6 B11 B7 -138.2(6)
C2 B6 B11 B10 1.6(8)
C1 B6 B11 B10 61.6(8)
B5 B6 B11 B10 -37.7(6)
B7 B6 B11 B10 100.6(7)
C2 B5 B11 B6 -37.7(5)
B4 B5 B11 B6 -99.6(7)
B10 B5 B11 B6 -136.8(6)
C2 B5 B11 B12 62.9(7)
B4 B5 B11 B12 0.9(9)
B10 B5 B11 B12 -36.2(6)
B6 B5 B11 B12 100.6(7)
C2 B5 B11 B7 2.2(8)
B4 B5 B11 B7 -59.8(8)
B10 B5 B11 B7 -96.9(7)
B6 B5 B11 B7 39.9(6)
C2 B5 B11 B10 99.1(6)
B4 B5 B11 B10 37.1(6)
B6 B5 B11 B10 136.8(6)
B12 B7 B11 B6 138.8(7)
B8 B7 B11 B6 95.9(7)
C1 B7 B11 B6 36.9(5)
B8 B7 B11 B12 -42.9(6)
C1 B7 B11 B12 -102.0(6)
B6 B7 B11 B12 -138.8(7)
B12 B7 B11 B5 99.8(7)
B8 B7 B11 B5 56.9(8)
C1 B7 B11 B5 -2.2(8)
B6 B7 B11 B5 -39.1(6)
B12 B7 B11 B10 37.7(6)
B8 B7 B11 B10 -5.2(9)
C1 B7 B11 B10 -64.3(7)
B6 B7 B11 B10 -101.2(7)
B9 B10 B11 B6 -61.2(8)
B4 B10 B11 B6 1.2(9)
B5 B10 B11 B6 39.0(6)
B12 B10 B11 B6 -101.9(7)
B9 B10 B11 B12 40.7(7)
B4 B10 B11 B12 103.1(7)
B5 B10 B11 B12 140.9(7)
B9 B10 B11 B5 -100.2(7)
B4 B10 B11 B5 -37.8(6)
B12 B10 B11 B5 -140.9(7)
B9 B10 B11 B7 5.4(9)
B4 B10 B11 B7 67.8(8)
B5 B10 B11 B7 105.6(7)
B12 B10 B11 B7 -35.3(6)
B8 B7 B12 B11 134.2(7)
C1 B7 B12 B11 93.7(6)
B6 B7 B12 B11 34.5(6)
B8 B7 B12 B9 39.0(7)
C1 B7 B12 B9 -1.5(8)
B11 B7 B12 B9 -95.2(7)
B6 B7 B12 B9 -60.8(8)
C1 B7 B12 B8 -40.5(6)
B11 B7 B12 B8 -134.2(7)
B6 B7 B12 B8 -99.7(7)
B8 B7 B12 B10 95.5(7)
C1 B7 B12 B10 55.0(8)
B11 B7 B12 B10 -38.7(7)
B6 B7 B12 B10 -4.3(9)
B6 B11 B12 B7 -38.2(6)
B5 B11 B12 B7 -103.6(7)
B10 B11 B12 B7 -138.4(7)
B6 B11 B12 B9 63.7(8)
B5 B11 B12 B9 -1.6(8)
B7 B11 B12 B9 102.0(7)
B10 B11 B12 B9 -36.4(6)
B6 B11 B12 B8 1.8(9)
B5 B11 B12 B8 -63.6(8)
B7 B11 B12 B8 40.0(7)
B10 B11 B12 B8 -98.4(7)
B6 B11 B12 B10 100.2(7)
B5 B11 B12 B10 34.8(6)
B7 B11 B12 B10 138.4(7)
B10 B9 B12 B7 105.6(7)
B4 B9 B12 B7 67.2(10)
B8 B9 B12 B7 -38.4(6)
B3 B9 B12 B7 -2.8(10)
B10 B9 B12 B11 40.3(6)
B4 B9 B12 B11 2.0(10)
B8 B9 B12 B11 -103.7(6)
B3 B9 B12 B11 -68.1(9)
B10 B9 B12 B8 143.9(7)
B4 B9 B12 B8 105.6(9)
B3 B9 B12 B8 35.6(7)
B4 B9 B12 B10 -38.3(7)
B8 B9 B12 B10 -143.9(7)
B3 B9 B12 B10 -108.4(9)
C1 B8 B12 B7 43.2(6)
B9 B8 B12 B7 135.7(7)
B3 B8 B12 B7 103.4(7)
C1 B8 B12 B11 0.9(9)
B7 B8 B12 B11 -42.2(7)
B9 B8 B12 B11 93.5(8)
B3 B8 B12 B11 61.2(8)
C1 B8 B12 B9 -92.5(7)
B7 B8 B12 B9 -135.7(7)
B3 B8 B12 B9 -32.3(7)
C1 B8 B12 B10 -63.1(8)
B7 B8 B12 B10 -106.3(7)
B9 B8 B12 B10 29.4(6)
B3 B8 B12 B10 -2.9(8)
B9 B10 B12 B7 -94.0(8)
B4 B10 B12 B7 -58.8(9)
B5 B10 B12 B7 5.3(9)
B11 B10 B12 B7 39.7(7)
B9 B10 B12 B11 -133.7(7)
B4 B10 B12 B11 -98.5(7)
B5 B10 B12 B11 -34.4(6)
B4 B10 B12 B9 35.2(7)
B5 B10 B12 B9 99.3(8)
B11 B10 B12 B9 133.7(7)
B9 B10 B12 B8 -31.9(7)
B4 B10 B12 B8 3.3(8)
B5 B10 B12 B8 67.3(8)
B11 B10 B12 B8 101.7(7)
B7 B8 C1 C2 102.1(7)
B9 B8 C1 C2 1.3(9)
B12 B8 C1 C2 61.9(8)
B3 B8 C1 C2 -41.3(6)
B7 B8 C1 B3 143.4(7)
B9 B8 C1 B3 42.6(6)
B12 B8 C1 B3 103.1(7)
B7 B8 C1 B6 36.8(7)
B9 B8 C1 B6 -64.0(8)
B12 B8 C1 B6 -3.4(9)
B3 B8 C1 B6 -106.6(7)
B7 B8 C1 S1 -111.0(7)
B9 B8 C1 S1 148.1(6)
B12 B8 C1 S1 -151.3(6)
B3 B8 C1 S1 105.6(7)
B9 B8 C1 B7 -100.8(7)
B12 B8 C1 B7 -40.2(6)
B3 B8 C1 B7 -143.4(7)
B9 B3 C1 C2 93.5(6)
B4 B3 C1 C2 37.2(6)
B8 B3 C1 C2 135.5(7)
C2 B3 C1 B8 -135.5(7)
B9 B3 C1 B8 -42.0(6)
B4 B3 C1 B8 -98.2(7)
C2 B3 C1 B6 -29.0(6)
B9 B3 C1 B6 64.5(7)
B4 B3 C1 B6 8.3(8)
B8 B3 C1 B6 106.5(7)
C2 B3 C1 S1 110.5(6)
B9 B3 C1 S1 -156.0(5)
B4 B3 C1 S1 147.8(6)
B8 B3 C1 S1 -114.0(6)
C2 B3 C1 B7 -100.4(7)
B9 B3 C1 B7 -6.9(8)
B4 B3 C1 B7 -63.1(8)
B8 B3 C1 B7 35.1(6)
B11 B6 C1 C2 -98.8(6)
B5 B6 C1 C2 -35.2(5)
B7 B6 C1 C2 -138.6(6)
C2 B6 C1 B8 103.4(7)
B11 B6 C1 B8 4.6(8)
B5 B6 C1 B8 68.3(8)
B7 B6 C1 B8 -35.1(6)
C2 B6 C1 B3 29.2(6)
B11 B6 C1 B3 -69.7(8)
B5 B6 C1 B3 -6.0(8)
B7 B6 C1 B3 -109.4(7)
C2 B6 C1 S1 -108.3(6)
B11 B6 C1 S1 152.9(5)
B5 B6 C1 S1 -143.4(6)
B7 B6 C1 S1 113.2(6)
C2 B6 C1 B7 138.6(6)
B11 B6 C1 B7 39.7(6)
B5 B6 C1 B7 103.4(6)
B12 B7 C1 C2 -60.6(7)
B8 B7 C1 C2 -104.4(7)
B11 B7 C1 C2 1.3(7)
B6 B7 C1 C2 37.8(5)
B12 B7 C1 B8 43.8(7)
B11 B7 C1 B8 105.7(7)
B6 B7 C1 B8 142.2(7)
B12 B7 C1 B3 5.8(8)
B8 B7 C1 B3 -38.0(7)
B11 B7 C1 B3 67.7(7)
B6 B7 C1 B3 104.2(7)
B12 B7 C1 B6 -98.3(6)
B8 B7 C1 B6 -142.2(7)
B11 B7 C1 B6 -36.5(5)
B12 B7 C1 S1 152.5(5)
B8 B7 C1 S1 108.7(7)
B11 B7 C1 S1 -145.6(5)
B6 B7 C1 S1 -109.2(6)
B8 C1 C2 B6 -104.4(7)
B3 C1 C2 B6 -148.9(6)
S1 C1 C2 B6 108.3(6)
B7 C1 C2 B6 -39.6(5)
B8 C1 C2 B3 44.5(7)
B6 C1 C2 B3 148.9(6)
S1 C1 C2 B3 -102.8(7)
B7 C1 C2 B3 109.3(6)
B8 C1 C2 B5 -64.8(8)
B3 C1 C2 B5 -109.3(7)
B6 C1 C2 B5 39.7(6)
S1 C1 C2 B5 148.0(5)
B7 C1 C2 B5 0.0(7)
B8 C1 C2 B4 3.1(9)
B3 C1 C2 B4 -41.4(7)
B6 C1 C2 B4 107.5(7)
S1 C1 C2 B4 -144.2(6)
B7 C1 C2 B4 67.9(8)
B8 C1 C2 S2 150.2(6)
B3 C1 C2 S2 105.7(6)
B6 C1 C2 S2 -105.4(6)
S1 C1 C2 S2 2.9(8)
B7 C1 C2 S2 -145.0(5)
B11 B6 C2 C1 99.3(6)
B5 B6 C2 C1 139.6(6)
B7 B6 C2 C1 36.1(5)
B11 B6 C2 B3 68.2(8)
C1 B6 C2 B3 -31.1(6)
B5 B6 C2 B3 108.5(7)
B7 B6 C2 B3 5.0(9)
B11 B6 C2 B5 -40.3(6)
C1 B6 C2 B5 -139.6(6)
B7 B6 C2 B5 -103.5(6)
B11 B6 C2 B4 -4.0(8)
C1 B6 C2 B4 -103.4(6)
B5 B6 C2 B4 36.3(6)
B7 B6 C2 B4 -67.3(8)
B11 B6 C2 S2 -151.1(5)
C1 B6 C2 S2 109.6(6)
B5 B6 C2 S2 -110.8(6)
B7 B6 C2 S2 145.6(5)
B9 B3 C2 C1 -94.4(6)
B4 B3 C2 C1 -137.0(7)
B8 B3 C2 C1 -35.8(6)
C1 B3 C2 B6 31.2(6)
B9 B3 C2 B6 -63.2(8)
B4 B3 C2 B6 -105.8(7)
B8 B3 C2 B6 -4.5(9)
C1 B3 C2 B5 104.6(7)
B9 B3 C2 B5 10.1(8)
B4 B3 C2 B5 -32.4(7)
B8 B3 C2 B5 68.8(8)
C1 B3 C2 B4 137.0(7)
B9 B3 C2 B4 42.6(6)
B8 B3 C2 B4 101.3(7)
C1 B3 C2 S2 -109.2(6)
B9 B3 C2 S2 156.3(5)
B4 B3 C2 S2 113.7(6)
B8 B3 C2 S2 -145.0(6)
B4 B5 C2 C1 103.3(6)
B10 B5 C2 C1 62.6(7)
B11 B5 C2 C1 -1.4(7)
B6 B5 C2 C1 -39.2(5)
B4 B5 C2 B6 142.5(6)
B10 B5 C2 B6 101.9(7)
B11 B5 C2 B6 37.9(5)
B4 B5 C2 B3 33.1(7)
B10 B5 C2 B3 -7.5(9)
B11 B5 C2 B3 -71.5(8)
B6 B5 C2 B3 -109.3(7)
B10 B5 C2 B4 -40.6(6)
B11 B5 C2 B4 -104.6(7)
B6 B5 C2 B4 -142.5(6)
B4 B5 C2 S2 -112.0(6)
B10 B5 C2 S2 -152.6(5)
B11 B5 C2 S2 143.4(5)
B6 B5 C2 S2 105.5(6)
B9 B4 C2 C1 -6.1(9)
B10 B4 C2 C1 -64.6(8)
B5 B4 C2 C1 -106.4(7)
B3 B4 C2 C1 40.8(7)
B9 B4 C2 B6 63.2(8)
B10 B4 C2 B6 4.7(9)
B5 B4 C2 B6 -37.1(6)
B3 B4 C2 B6 110.1(7)
B9 B4 C2 B3 -46.9(7)
B10 B4 C2 B3 -105.3(7)
B5 B4 C2 B3 -147.2(7)
B9 B4 C2 B5 100.3(7)
B10 B4 C2 B5 41.9(6)
B3 B4 C2 B5 147.2(7)
B9 B4 C2 S2 -151.9(6)
B10 B4 C2 S2 149.6(6)
B5 B4 C2 S2 107.8(7)
B3 B4 C2 S2 -105.0(7)
C7 C3 C4 C10 -176.4(9)
C9 C3 C4 C10 9.0(14)
Ir1 C3 C4 C10 126.4(10)
C7 C3 C4 C5 -2.5(10)
C9 C3 C4 C5 -177.1(7)
Ir1 C3 C4 C5 -59.6(5)
C7 C3 C4 Ir1 57.1(6)
C9 C3 C4 Ir1 -117.5(7)
C3 C4 C5 C6 -3.8(9)
C10 C4 C5 C6 170.5(8)
Ir1 C4 C5 C6 -63.3(5)
C3 C4 C5 C11 -174.9(7)
C10 C4 C5 C11 -0.7(13)
Ir1 C4 C5 C11 125.5(7)
C3 C4 C5 Ir1 59.6(5)
C10 C4 C5 Ir1 -126.2(9)
C4 C5 C6 C7 8.0(8)
C11 C5 C6 C7 179.1(6)
Ir1 C5 C6 C7 -56.2(5)
C4 C5 C6 C12 -176.5(8)
C11 C5 C6 C12 -5.3(12)
Ir1 C5 C6 C12 119.3(8)
C4 C5 C6 Ir1 64.3(6)
C11 C5 C6 Ir1 -124.6(7)
C4 C3 C7 C6 7.5(10)
C9 C3 C7 C6 -178.2(7)
Ir1 C3 C7 C6 68.0(5)
C4 C3 C7 C8 173.8(8)
C9 C3 C7 C8 -11.8(13)
Ir1 C3 C7 C8 -125.6(8)
C4 C3 C7 Ir1 -60.5(7)
C9 C3 C7 Ir1 113.8(7)
C5 C6 C7 C3 -9.0(8)
C12 C6 C7 C3 175.5(8)
Ir1 C6 C7 C3 -67.2(5)
C5 C6 C7 C8 -175.7(7)
C12 C6 C7 C8 8.8(12)
Ir1 C6 C7 C8 126.0(8)
C5 C6 C7 Ir1 58.3(5)
C12 C6 C7 Ir1 -117.3(8)
N1 C13 C14 C15 -178.0(8)
C18 C13 C14 C15 -4.2(14)
N1 C13 C14 S2 4.7(12)
C18 C13 C14 S2 178.5(7)
C13 C14 C15 C16 -1.5(13)
S2 C14 C15 C16 175.8(6)
C14 C15 C16 C17 2.2(13)
C14 C15 C16 N2 -169.7(7)
C15 C16 C17 C18 2.7(13)
N2 C16 C17 C18 174.2(8)
C15 C16 C17 C20 -175.7(9)
N2 C16 C17 C20 -4.2(13)
C16 C17 C18 C13 -8.4(13)
C20 C17 C18 C13 170.0(9)
C16 C17 C18 C19 -176.5(8)
C20 C17 C18 C19 1.9(14)
N1 C13 C18 C17 -177.0(8)
C14 C13 C18 C17 9.3(14)
N1 C13 C18 C19 -8.4(13)
C14 C13 C18 C19 177.9(8)
C3 C7 Ir1 N1 -69.8(5)
C6 C7 Ir1 N1 178.0(4)
C8 C7 Ir1 N1 54.9(7)
C6 C7 Ir1 C3 -112.2(6)
C8 C7 Ir1 C3 124.8(8)
C3 C7 Ir1 C5 74.8(5)
C6 C7 Ir1 C5 -37.3(4)
C8 C7 Ir1 C5 -160.4(7)
C3 C7 Ir1 C6 112.2(6)
C8 C7 Ir1 C6 -123.0(8)
C3 C7 Ir1 C4 32.4(5)
C6 C7 Ir1 C4 -79.8(5)
C8 C7 Ir1 C4 157.2(7)
C3 C7 Ir1 S2 89.2(8)
C6 C7 Ir1 S2 -23.0(9)
C8 C7 Ir1 S2 -146.0(6)
C3 C7 Ir1 S1 -158.3(4)
C6 C7 Ir1 S1 89.5(4)
C8 C7 Ir1 S1 -33.5(6)
C7 C3 Ir1 N1 120.2(4)
C4 C3 Ir1 N1 -113.6(5)
C9 C3 Ir1 N1 2.5(6)
C4 C3 Ir1 C7 126.1(7)
C9 C3 Ir1 C7 -117.7(8)
C7 C3 Ir1 C5 -85.9(5)
C4 C3 Ir1 C5 40.2(5)
C9 C3 Ir1 C5 156.4(7)
C7 C3 Ir1 C6 -41.9(4)
C4 C3 Ir1 C6 84.2(5)
C9 C3 Ir1 C6 -159.6(7)
C7 C3 Ir1 C4 -126.1(7)
C9 C3 Ir1 C4 116.2(8)
C7 C3 Ir1 S2 -153.8(3)
C4 C3 Ir1 S2 -27.7(6)
C9 C3 Ir1 S2 88.5(6)
C7 C3 Ir1 S1 28.5(5)
C4 C3 Ir1 S1 154.7(4)
C9 C3 Ir1 S1 -89.2(6)
C6 C5 Ir1 N1 135.6(5)
C4 C5 Ir1 N1 16.4(7)
C11 C5 Ir1 N1 -104.3(7)
C6 C5 Ir1 C7 38.4(4)
C4 C5 Ir1 C7 -80.8(5)
C11 C5 Ir1 C7 158.4(8)
C6 C5 Ir1 C3 80.4(4)
C4 C5 Ir1 C3 -38.8(4)
C11 C5 Ir1 C3 -159.6(8)
C4 C5 Ir1 C6 -119.2(6)
C11 C5 Ir1 C6 120.1(9)
C6 C5 Ir1 C4 119.2(6)
C11 C5 Ir1 C4 -120.8(9)
C6 C5 Ir1 S2 -137.5(4)
C4 C5 Ir1 S2 103.4(4)
C11 C5 Ir1 S2 -17.4(7)
C6 C5 Ir1 S1 -40.1(5)
C4 C5 Ir1 S1 -159.3(4)
C11 C5 Ir1 S1 80.0(7)
C5 C6 Ir1 N1 -122.2(6)
C7 C6 Ir1 N1 -4.2(8)
C12 C6 Ir1 N1 115.9(8)
C5 C6 Ir1 C7 -117.9(6)
C12 C6 Ir1 C7 120.1(9)
C5 C6 Ir1 C3 -78.3(5)
C7 C6 Ir1 C3 39.6(4)
C12 C6 Ir1 C3 159.8(8)
C7 C6 Ir1 C5 117.9(6)
C12 C6 Ir1 C5 -121.9(8)
C5 C6 Ir1 C4 -36.8(4)
C7 C6 Ir1 C4 81.1(5)
C12 C6 Ir1 C4 -158.7(8)
C5 C6 Ir1 S2 54.2(5)
C7 C6 Ir1 S2 172.1(3)
C12 C6 Ir1 S2 -67.7(7)
C5 C6 Ir1 S1 148.3(4)
C7 C6 Ir1 S1 -93.7(4)
C12 C6 Ir1 S1 26.4(7)
C3 C4 Ir1 N1 75.4(5)
C10 C4 Ir1 N1 -49.9(9)
C5 C4 Ir1 N1 -170.8(4)
C3 C4 Ir1 C7 -32.9(5)
C10 C4 Ir1 C7 -158.1(9)
C5 C4 Ir1 C7 81.0(5)
C10 C4 Ir1 C3 -125.2(10)
C5 C4 Ir1 C3 113.9(7)
C3 C4 Ir1 C5 -113.9(7)
C10 C4 Ir1 C5 120.9(10)
C3 C4 Ir1 C6 -76.8(5)
C10 C4 Ir1 C6 157.9(9)
C5 C4 Ir1 C6 37.0(4)
C3 C4 Ir1 S2 161.7(4)
C10 C4 Ir1 S2 36.4(8)
C5 C4 Ir1 S2 -84.5(4)
C3 C4 Ir1 S1 -62.8(8)
C10 C4 Ir1 S1 171.9(5)
C5 C4 Ir1 S1 51.0(8)
C14 C13 N1 Ir1 1.2(12)
C18 C13 N1 Ir1 -172.5(7)
C7 Ir1 N1 C13 169.4(6)
C3 Ir1 N1 C13 134.0(7)
C5 Ir1 N1 C13 87.0(8)
C6 Ir1 N1 C13 172.4(7)
C4 Ir1 N1 C13 97.9(7)
S2 Ir1 N1 C13 -4.6(6)
S1 Ir1 N1 C13 -96.5(6)
C15 C16 N2 O1 177.9(8)
C17 C16 N2 O1 5.8(13)
C15 C16 N2 O2 -10.5(11)
C17 C16 N2 O2 177.4(8)
C2 C1 S1 Ir1 -13.3(6)
B8 C1 S1 Ir1 -158.1(6)
B3 C1 S1 Ir1 -81.3(5)
B6 C1 S1 Ir1 55.8(6)
B7 C1 S1 Ir1 131.3(5)
N1 Ir1 S1 C1 96.5(3)
C7 Ir1 S1 C1 -149.5(3)
C3 Ir1 S1 C1 -166.6(4)
C5 Ir1 S1 C1 -85.8(4)
C6 Ir1 S1 C1 -109.6(3)
C4 Ir1 S1 C1 -122.3(7)
S2 Ir1 S1 C1 14.9(3)
C15 C14 S2 C2 -77.7(7)
C13 C14 S2 C2 99.7(7)
C15 C14 S2 Ir1 175.5(6)
C13 C14 S2 Ir1 -7.0(7)
C1 C2 S2 C14 -93.6(6)
B6 C2 S2 C14 -164.6(5)
B3 C2 S2 C14 -23.0(6)
B5 C2 S2 C14 122.8(6)
B4 C2 S2 C14 50.5(7)
C1 C2 S2 Ir1 9.1(6)
B6 C2 S2 Ir1 -62.0(6)
B3 C2 S2 Ir1 79.7(5)
B5 C2 S2 Ir1 -134.5(5)
B4 C2 S2 Ir1 153.1(5)
N1 Ir1 S2 C14 5.3(3)
C7 Ir1 S2 C14 -155.4(7)
C3 Ir1 S2 C14 -86.7(4)
C5 Ir1 S2 C14 -142.3(3)
C6 Ir1 S2 C14 -173.1(4)
C4 Ir1 S2 C14 -103.5(4)
S1 Ir1 S2 C14 91.5(3)
N1 Ir1 S2 C2 -99.6(3)
C7 Ir1 S2 C2 99.7(7)
C3 Ir1 S2 C2 168.5(4)
C5 Ir1 S2 C2 112.9(3)
C6 Ir1 S2 C2 82.1(4)
C4 Ir1 S2 C2 151.6(3)
S1 Ir1 S2 C2 -13.3(3)
